data_4333456
loop_
_publ_author_name
'Wang, Jun-Jieh'
'Holm, R. H.'

_publ_section_title
;
 Silylation, Sulfidation, and Benzene-1,2-dithiolate Complexation
 Reactions of Oxo- and Oxosulfidomolybdates(VI) and -Tungstates(VI)
;
_journal_issue 26
_journal_name_full 'Inorganic Chemistry'
_journal_page_first 11156
_journal_page_last 11164
_journal_paper_doi 10.1021/ic701294y
_journal_volume 46
_journal_year 2007
_chemical_formula_moiety '(C8 H20 N 1+), (C15 H25 Mo O3 S2 Si 1-)'
_chemical_formula_sum 'C23 H45 Mo N O3 S2 Si'
_chemical_formula_weight 571.75
_chemical_name_systematic
; 
 ? 
;
_space_group_IT_number 2
_symmetry_cell_setting triclinic
_symmetry_Int_Tables_number 2
_symmetry_space_group_name_Hall '-P 1'
_symmetry_space_group_name_H-M 'P -1'
_atom_sites_solution_hydrogens geom
_atom_sites_solution_primary direct
_atom_sites_solution_secondary difmap
_audit_creation_method SHELXL-97
_cell_angle_alpha 85.08(3)
_cell_angle_beta 88.78(3)
_cell_angle_gamma 89.70(3)
_cell_formula_units_Z 4
_cell_length_a 8.4000(17)
_cell_length_b 17.300(4)
_cell_length_c 19.860(4)
_cell_measurement_temperature 193(2)
_cell_volume 2874.8(11)
_computing_cell_refinement 'SMART (Bruker, 2001)'
_computing_data_collection 'SMART (Bruker, 2001)'
_computing_data_reduction 'SAINT (Bruker, 2003)'
_computing_molecular_graphics 'SHELXTL (Bruker, 2000)'
_computing_publication_material 'SHELXTL (Bruker, 2000)'
_computing_structure_refinement 'SHELXL-97 (Sheldrick, 1997)'
_computing_structure_solution 'SHELXS-97 (Sheldrick, 1990)'
_diffrn_ambient_temperature 193(2)
_diffrn_measured_fraction_theta_full 0.983
_diffrn_measured_fraction_theta_max 0.983
_diffrn_measurement_device_type 'Bruker Smart APEX CCD'
_diffrn_measurement_method '\w scans, 0.3\% rotations'
_diffrn_radiation_monochromator graphite
_diffrn_radiation_source 'normal-focus sealed tube'
_diffrn_radiation_type MoK\a
_diffrn_radiation_wavelength 0.71073
_diffrn_reflns_av_R_equivalents 0.0286
_diffrn_reflns_av_sigmaI/netI 0.0576
_diffrn_reflns_limit_h_max 10
_diffrn_reflns_limit_h_min -11
_diffrn_reflns_limit_k_max 21
_diffrn_reflns_limit_k_min -22
_diffrn_reflns_limit_l_max 26
_diffrn_reflns_limit_l_min -21
_diffrn_reflns_number 22409
_diffrn_reflns_theta_full 27.99
_diffrn_reflns_theta_max 27.99
_diffrn_reflns_theta_min 1.63
_exptl_absorpt_coefficient_mu 0.666
_exptl_absorpt_correction_T_max 0.9549
_exptl_absorpt_correction_T_min 0.8513
_exptl_absorpt_correction_type multi-scan
_exptl_absorpt_process_details 'SADABS (Sheldrick, 2002)'
_exptl_crystal_colour orange
_exptl_crystal_density_diffrn 1.321
_exptl_crystal_density_method 'not measured'
_exptl_crystal_description plate
_exptl_crystal_F_000 1208
_exptl_crystal_size_max 0.25
_exptl_crystal_size_mid 0.22
_exptl_crystal_size_min 0.07
_refine_diff_density_max 1.271
_refine_diff_density_min -0.621
_refine_diff_density_rms 0.088
_refine_ls_extinction_method none
_refine_ls_goodness_of_fit_ref 1.026
_refine_ls_hydrogen_treatment constr
_refine_ls_matrix_type full
_refine_ls_number_parameters 731
_refine_ls_number_reflns 13606
_refine_ls_number_restraints 420
_refine_ls_restrained_S_all 1.017
_refine_ls_R_factor_all 0.0770
_refine_ls_R_factor_gt 0.0495
_refine_ls_shift/su_max 0.001
_refine_ls_shift/su_mean 0.000
_refine_ls_structure_factor_coef Fsqd
_refine_ls_weighting_details 'calc w=1/[\s^2^(Fo^2^)+(0.0547P)^2^+0.5912P] where P=(Fo^2^+2Fc^2^)/3'
_refine_ls_weighting_scheme calc
_refine_ls_wR_factor_gt 0.1057
_refine_ls_wR_factor_ref 0.1177
_reflns_number_gt 9857
_reflns_number_total 13606
_reflns_threshold_expression I>2\s(I)
_cod_data_source_file ic701294ysup8.cif
_cod_data_source_block 8b
_cod_original_cell_volume 2874.8(10)
_cod_original_sg_symbol_H-M P-1
_cod_database_code 4333456

loop_
_symmetry_equiv_pos_as_xyz
'x, y, z'
'-x, -y, -z'

loop_
_atom_site_label
_atom_site_type_symbol
_atom_site_fract_x
_atom_site_fract_y
_atom_site_fract_z
_atom_site_U_iso_or_equiv
_atom_site_adp_type
_atom_site_occupancy
_atom_site_symmetry_multiplicity
_atom_site_calc_flag
_atom_site_refinement_flags
_atom_site_disorder_assembly
_atom_site_disorder_group
Mo1 Mo 0.20599(3) 0.860801(16) 0.286379(15) 0.03222(8) Uani 1 1 d . . .
O1 O 0.1270(3) 0.77653(14) 0.32202(13) 0.0466(6) Uani 1 1 d . . .
O2 O 0.0606(3) 0.92998(14) 0.27984(13) 0.0476(6) Uani 1 1 d . . .
S1 S 0.27804(11) 0.92034(6) 0.38831(5) 0.0428(2) Uani 1 1 d . . .
S2 S 0.49864(10) 0.85654(5) 0.27588(5) 0.0415(2) Uani 1 1 d . . .
C1 C 0.4770(4) 0.89713(19) 0.40543(18) 0.0395(8) Uani 1 1 d . . .
C2 C 0.5763(4) 0.87156(18) 0.35489(19) 0.0374(8) Uani 1 1 d . . .
C3 C 0.7370(4) 0.85822(19) 0.3682(2) 0.0500(10) Uani 1 1 d . . .
H3 H 0.8063 0.8422 0.3336 0.060 Uiso 1 1 calc R . .
C4 C 0.7959(5) 0.8679(2) 0.4306(3) 0.0598(12) Uani 1 1 d . . .
H4 H 0.9052 0.8580 0.4393 0.072 Uiso 1 1 calc R . .
C5 C 0.6974(6) 0.8918(3) 0.4806(2) 0.0645(12) Uani 1 1 d . . .
H5 H 0.7387 0.8981 0.5239 0.077 Uiso 1 1 calc R . .
C6 C 0.5389(5) 0.9069(2) 0.4685(2) 0.0569(11) Uani 1 1 d . . .
H6 H 0.4717 0.9241 0.5034 0.068 Uiso 1 1 calc R . .
O3 O 0.2395(3) 0.84370(15) 0.19432(12) 0.0493(6) Uani 1 1 d . A .
Si1 Si 0.22464(14) 0.86290(6) 0.11336(5) 0.0470(3) Uani 1 1 d D . .
C7A C 0.3280(8) 0.9537(4) 0.0843(3) 0.0616(18) Uani 0.706(6) 1 d PDU A 1
H7AA H 0.2988 0.9669 0.0361 0.074 Uiso 0.706(6) 1 calc PR A 1
C8A C 0.5082(8) 0.9430(5) 0.0854(4) 0.089(3) Uani 0.706(6) 1 d PDU A 1
H8AA H 0.5601 0.9923 0.0702 0.133 Uiso 0.706(6) 1 calc PR A 1
H8AB H 0.5397 0.9035 0.0551 0.133 Uiso 0.706(6) 1 calc PR A 1
H8AC H 0.5406 0.9264 0.1315 0.133 Uiso 0.706(6) 1 calc PR A 1
C9A C 0.2777(13) 1.0219(5) 0.1232(5) 0.087(3) Uani 0.706(6) 1 d PDU A 1
H9AA H 0.3376 1.0681 0.1059 0.130 Uiso 0.706(6) 1 calc PR A 1
H9AB H 0.2994 1.0100 0.1712 0.130 Uiso 0.706(6) 1 calc PR A 1
H9AC H 0.1635 1.0316 0.1175 0.130 Uiso 0.706(6) 1 calc PR A 1
C10A C 0.0035(8) 0.8779(5) 0.1025(4) 0.083(3) Uani 0.706(6) 1 d PDU A 1
H10A H -0.0281 0.9257 0.1245 0.100 Uiso 0.706(6) 1 calc PR A 1
C11A C -0.0917(16) 0.8093(7) 0.1373(8) 0.099(4) Uani 0.706(6) 1 d PDU A 1
H11A H -0.2059 0.8194 0.1321 0.149 Uiso 0.706(6) 1 calc PR A 1
H11B H -0.0670 0.8031 0.1855 0.149 Uiso 0.706(6) 1 calc PR A 1
H11C H -0.0629 0.7617 0.1164 0.149 Uiso 0.706(6) 1 calc PR A 1
C12A C -0.0480(17) 0.8881(10) 0.0294(5) 0.157(8) Uani 0.706(6) 1 d PDU A 1
H12A H -0.1637 0.8954 0.0280 0.235 Uiso 0.706(6) 1 calc PR A 1
H12B H -0.0183 0.8419 0.0067 0.235 Uiso 0.706(6) 1 calc PR A 1
H12C H 0.0047 0.9337 0.0064 0.235 Uiso 0.706(6) 1 calc PR A 1
C13A C 0.2895(9) 0.7742(4) 0.0729(3) 0.0676(19) Uani 0.706(6) 1 d PDU A 1
H13A H 0.2001 0.7362 0.0799 0.081 Uiso 0.706(6) 1 calc PR A 1
C14A C 0.4371(18) 0.7338(8) 0.1034(9) 0.095(5) Uani 0.706(6) 1 d PDU A 1
H14A H 0.4626 0.6881 0.0792 0.142 Uiso 0.706(6) 1 calc PR A 1
H14B H 0.4159 0.7177 0.1512 0.142 Uiso 0.706(6) 1 calc PR A 1
H14C H 0.5272 0.7697 0.0992 0.142 Uiso 0.706(6) 1 calc PR A 1
C15A C 0.3172(13) 0.7885(6) -0.0039(3) 0.102(3) Uani 0.706(6) 1 d PDU A 1
H15A H 0.3507 0.7401 -0.0222 0.153 Uiso 0.706(6) 1 calc PR A 1
H15B H 0.4003 0.8277 -0.0134 0.153 Uiso 0.706(6) 1 calc PR A 1
H15C H 0.2181 0.8070 -0.0252 0.153 Uiso 0.706(6) 1 calc PR A 1
C7B C 0.2353(19) 0.9704(5) 0.0888(10) 0.074(5) Uani 0.294(6) 1 d PDU A 2
H7BA H 0.2459 0.9789 0.0384 0.089 Uiso 0.294(6) 1 calc PR A 2
C8B C 0.378(3) 1.0087(13) 0.1200(18) 0.129(10) Uani 0.294(6) 1 d PDU A 2
H8BA H 0.3822 1.0636 0.1034 0.194 Uiso 0.294(6) 1 calc PR A 2
H8BB H 0.4762 0.9827 0.1072 0.194 Uiso 0.294(6) 1 calc PR A 2
H8BC H 0.3648 1.0040 0.1694 0.194 Uiso 0.294(6) 1 calc PR A 2
C9B C 0.076(3) 1.0066(12) 0.1113(10) 0.120(8) Uani 0.294(6) 1 d PDU A 2
H9BA H 0.0771 1.0627 0.0991 0.180 Uiso 0.294(6) 1 calc PR A 2
H9BB H 0.0613 0.9966 0.1603 0.180 Uiso 0.294(6) 1 calc PR A 2
H9BC H -0.0124 0.9833 0.0886 0.180 Uiso 0.294(6) 1 calc PR A 2
C10B C 0.054(2) 0.8186(12) 0.0741(9) 0.093(6) Uani 0.294(6) 1 d PDU A 2
H10B H 0.0757 0.7621 0.0707 0.112 Uiso 0.294(6) 1 calc PR A 2
C11B C -0.092(5) 0.828(3) 0.120(2) 0.146(14) Uani 0.294(6) 1 d PDU A 2
H11D H -0.1853 0.8052 0.1011 0.220 Uiso 0.294(6) 1 calc PR A 2
H11E H -0.1122 0.8838 0.1241 0.220 Uiso 0.294(6) 1 calc PR A 2
H11F H -0.0728 0.8026 0.1653 0.220 Uiso 0.294(6) 1 calc PR A 2
C12B C 0.031(4) 0.859(2) 0.0029(12) 0.157(15) Uani 0.294(6) 1 d PDU A 2
H12D H 0.1312 0.8577 -0.0233 0.236 Uiso 0.294(6) 1 calc PR A 2
H12E H 0.0002 0.9137 0.0067 0.236 Uiso 0.294(6) 1 calc PR A 2
H12F H -0.0523 0.8331 -0.0200 0.236 Uiso 0.294(6) 1 calc PR A 2
C13B C 0.4223(14) 0.8207(9) 0.0827(7) 0.069(4) Uani 0.294(6) 1 d PDU A 2
H13B H 0.5085 0.8512 0.1019 0.082 Uiso 0.294(6) 1 calc PR A 2
C14B C 0.436(4) 0.7374(13) 0.117(2) 0.072(7) Uani 0.294(6) 1 d PDU A 2
H14D H 0.5374 0.7145 0.1033 0.107 Uiso 0.294(6) 1 calc PR A 2
H14E H 0.3479 0.7060 0.1022 0.107 Uiso 0.294(6) 1 calc PR A 2
H14F H 0.4304 0.7387 0.1658 0.107 Uiso 0.294(6) 1 calc PR A 2
C15B C 0.453(3) 0.8264(18) 0.0055(8) 0.137(11) Uani 0.294(6) 1 d PDU A 2
H15D H 0.5579 0.8048 -0.0043 0.206 Uiso 0.294(6) 1 calc PR A 2
H15E H 0.4485 0.8809 -0.0125 0.206 Uiso 0.294(6) 1 calc PR A 2
H15F H 0.3708 0.7971 -0.0158 0.206 Uiso 0.294(6) 1 calc PR A 2
Mo2 Mo 0.76155(3) 0.632124(16) 0.686382(15) 0.03277(8) Uani 1 1 d . . .
O4 O 0.6672(3) 0.55985(14) 0.65083(13) 0.0501(7) Uani 1 1 d . . .
O5 O 0.6307(3) 0.70631(15) 0.69397(14) 0.0503(7) Uani 1 1 d . . .
C16 C 1.0562(4) 0.69483(18) 0.57013(17) 0.0344(7) Uani 1 1 d . . .
C17 C 1.1463(4) 0.66052(17) 0.62288(16) 0.0304(7) Uani 1 1 d . . .
C18 C 1.3106(4) 0.66033(19) 0.61592(19) 0.0388(8) Uani 1 1 d . . .
H18 H 1.3727 0.6372 0.6517 0.047 Uiso 1 1 calc R . .
C19 C 1.3854(4) 0.6929(2) 0.5583(2) 0.0444(9) Uani 1 1 d . . .
H19 H 1.4983 0.6927 0.5545 0.053 Uiso 1 1 calc R . .
C20 C 1.2948(4) 0.72604(19) 0.50566(19) 0.0421(8) Uani 1 1 d . . .
H20 H 1.3457 0.7482 0.4654 0.050 Uiso 1 1 calc R . .
C21 C 1.1331(4) 0.72682(19) 0.51169(19) 0.0410(8) Uani 1 1 d . . .
H21 H 1.0719 0.7496 0.4754 0.049 Uiso 1 1 calc R . .
S3 S 0.85081(11) 0.70636(6) 0.58127(5) 0.0482(2) Uani 1 1 d . . .
S4 S 1.05229(10) 0.62138(5) 0.69759(4) 0.03469(18) Uani 1 1 d . . .
O6 O 0.7836(3) 0.59374(16) 0.77807(12) 0.0489(6) Uani 1 1 d . B .
Si2 Si 0.73609(13) 0.58099(7) 0.85813(6) 0.0505(3) Uani 1 1 d D . .
C22A C 0.5155(11) 0.5830(19) 0.8720(16) 0.103(7) Uani 0.469(14) 1 d PDU B 3
H22A H 0.4947 0.5763 0.9219 0.124 Uiso 0.469(14) 1 calc PR B 3
C23A C 0.450(5) 0.5110(18) 0.842(2) 0.133(10) Uani 0.469(14) 1 d PDU B 3
H23A H 0.3346 0.5078 0.8509 0.200 Uiso 0.469(14) 1 calc PR B 3
H23B H 0.5015 0.4644 0.8633 0.200 Uiso 0.469(14) 1 calc PR B 3
H23C H 0.4712 0.5149 0.7933 0.200 Uiso 0.469(14) 1 calc PR B 3
C24A C 0.425(4) 0.6564(18) 0.844(2) 0.122(8) Uani 0.469(14) 1 d PDU B 3
H24A H 0.3134 0.6529 0.8600 0.183 Uiso 0.469(14) 1 calc PR B 3
H24B H 0.4296 0.6605 0.7949 0.183 Uiso 0.469(14) 1 calc PR B 3
H24C H 0.4739 0.7023 0.8608 0.183 Uiso 0.469(14) 1 calc PR B 3
C25A C 0.8016(14) 0.6736(8) 0.8930(8) 0.077(4) Uani 0.469(14) 1 d PDU B 3
H25A H 0.7503 0.7180 0.8660 0.092 Uiso 0.469(14) 1 calc PR B 3
C26A C 0.9838(14) 0.6836(12) 0.8854(12) 0.094(6) Uani 0.469(14) 1 d PDU B 3
H26A H 1.0150 0.7321 0.9034 0.141 Uiso 0.469(14) 1 calc PR B 3
H26B H 1.0151 0.6852 0.8374 0.141 Uiso 0.469(14) 1 calc PR B 3
H26C H 1.0371 0.6399 0.9104 0.141 Uiso 0.469(14) 1 calc PR B 3
C27A C 0.756(3) 0.6792(17) 0.9671(9) 0.134(11) Uani 0.469(14) 1 d PDU B 3
H27A H 0.7936 0.7285 0.9816 0.201 Uiso 0.469(14) 1 calc PR B 3
H27B H 0.8041 0.6361 0.9948 0.201 Uiso 0.469(14) 1 calc PR B 3
H27C H 0.6395 0.6767 0.9727 0.201 Uiso 0.469(14) 1 calc PR B 3
C28A C 0.844(3) 0.4939(8) 0.8960(8) 0.107(6) Uani 0.469(14) 1 d PDU B 3
H28A H 0.9527 0.5122 0.9058 0.128 Uiso 0.469(14) 1 calc PR B 3
C29A C 0.867(4) 0.4353(12) 0.8427(11) 0.175(11) Uani 0.469(14) 1 d PDU B 3
H29A H 0.9281 0.3907 0.8619 0.263 Uiso 0.469(14) 1 calc PR B 3
H29B H 0.9240 0.4601 0.8032 0.263 Uiso 0.469(14) 1 calc PR B 3
H29C H 0.7624 0.4177 0.8290 0.263 Uiso 0.469(14) 1 calc PR B 3
C30A C 0.783(5) 0.4481(19) 0.9619(12) 0.102(8) Uani 0.469(14) 1 d PDU B 3
H30A H 0.8222 0.3945 0.9630 0.152 Uiso 0.469(14) 1 calc PR B 3
H30B H 0.6667 0.4483 0.9633 0.152 Uiso 0.469(14) 1 calc PR B 3
H30C H 0.8231 0.4725 1.0010 0.152 Uiso 0.469(14) 1 calc PR B 3
C22B C 0.5159(10) 0.5916(14) 0.8683(10) 0.076(5) Uani 0.531(14) 1 d PDU B 4
H22B H 0.4885 0.5786 0.9172 0.091 Uiso 0.531(14) 1 calc PR B 4
C23B C 0.423(4) 0.5358(15) 0.8280(16) 0.112(6) Uani 0.531(14) 1 d PDU B 4
H23D H 0.3081 0.5436 0.8355 0.168 Uiso 0.531(14) 1 calc PR B 4
H23E H 0.4512 0.4822 0.8431 0.168 Uiso 0.531(14) 1 calc PR B 4
H23F H 0.4489 0.5460 0.7798 0.168 Uiso 0.531(14) 1 calc PR B 4
C24B C 0.472(3) 0.6781(14) 0.851(2) 0.124(8) Uani 0.531(14) 1 d PDU B 4
H24D H 0.3564 0.6847 0.8553 0.187 Uiso 0.531(14) 1 calc PR B 4
H24E H 0.5072 0.6943 0.8047 0.187 Uiso 0.531(14) 1 calc PR B 4
H24F H 0.5248 0.7099 0.8825 0.187 Uiso 0.531(14) 1 calc PR B 4
C25B C 0.863(2) 0.6403(8) 0.9100(5) 0.086(4) Uani 0.531(14) 1 d PDU B 4
H25B H 0.9634 0.6090 0.9158 0.103 Uiso 0.531(14) 1 calc PR B 4
C27B C 0.804(3) 0.6478(16) 0.9824(8) 0.121(7) Uani 0.531(14) 1 d PDU B 4
H27D H 0.8795 0.6784 1.0058 0.181 Uiso 0.531(14) 1 calc PR B 4
H27E H 0.7934 0.5960 1.0063 0.181 Uiso 0.531(14) 1 calc PR B 4
H27F H 0.6995 0.6737 0.9816 0.181 Uiso 0.531(14) 1 calc PR B 4
C26B C 0.919(3) 0.7159(9) 0.8716(11) 0.130(8) Uani 0.531(14) 1 d PDU B 4
H26D H 0.9848 0.7446 0.9009 0.195 Uiso 0.531(14) 1 calc PR B 4
H26E H 0.8256 0.7474 0.8579 0.195 Uiso 0.531(14) 1 calc PR B 4
H26F H 0.9807 0.7043 0.8313 0.195 Uiso 0.531(14) 1 calc PR B 4
C28B C 0.7812(14) 0.4755(5) 0.8823(7) 0.069(4) Uani 0.531(14) 1 d PDU B 4
H28B H 0.7100 0.4428 0.8568 0.083 Uiso 0.531(14) 1 calc PR B 4
C29B C 0.9562(15) 0.4568(11) 0.8646(9) 0.104(6) Uani 0.531(14) 1 d PDU B 4
H29D H 0.9788 0.4023 0.8789 0.155 Uiso 0.531(14) 1 calc PR B 4
H29E H 1.0268 0.4902 0.8879 0.155 Uiso 0.531(14) 1 calc PR B 4
H29F H 0.9742 0.4661 0.8156 0.155 Uiso 0.531(14) 1 calc PR B 4
C30B C 0.742(4) 0.460(2) 0.9590(9) 0.115(10) Uani 0.531(14) 1 d PDU B 4
H30D H 0.8036 0.4156 0.9778 0.173 Uiso 0.531(14) 1 calc PR B 4
H30E H 0.6282 0.4497 0.9657 0.173 Uiso 0.531(14) 1 calc PR B 4
H30F H 0.7700 0.5062 0.9820 0.173 Uiso 0.531(14) 1 calc PR B 4
N1 N 0.7333(3) 0.60295(15) 0.36703(15) 0.0371(7) Uani 1 1 d . . .
C31 C 0.8826(4) 0.6391(2) 0.3910(2) 0.0497(10) Uani 1 1 d . . .
H31A H 0.8999 0.6896 0.3644 0.060 Uiso 1 1 calc R . .
H31B H 0.8663 0.6496 0.4389 0.060 Uiso 1 1 calc R . .
C32 C 1.0301(5) 0.5902(3) 0.3851(3) 0.0755(15) Uani 1 1 d . . .
H32A H 1.0566 0.5860 0.3373 0.113 Uiso 1 1 calc R . .
H32B H 1.0109 0.5384 0.4076 0.113 Uiso 1 1 calc R . .
H32C H 1.1187 0.6145 0.4066 0.113 Uiso 1 1 calc R . .
C33 C 0.7487(5) 0.5870(3) 0.2938(2) 0.0569(11) Uani 1 1 d . . .
H33A H 0.6491 0.5627 0.2804 0.068 Uiso 1 1 calc R . .
H33B H 0.8363 0.5493 0.2887 0.068 Uiso 1 1 calc R . .
C34 C 0.7810(7) 0.6585(3) 0.2462(2) 0.0822(16) Uani 1 1 d . . .
H34A H 0.8831 0.6810 0.2570 0.123 Uiso 1 1 calc R . .
H34B H 0.6957 0.6965 0.2512 0.123 Uiso 1 1 calc R . .
H34C H 0.7851 0.6441 0.1995 0.123 Uiso 1 1 calc R . .
C35 C 0.5994(4) 0.6600(2) 0.3775(2) 0.0456(9) Uani 1 1 d . . .
H35A H 0.5859 0.6652 0.4265 0.055 Uiso 1 1 calc R . .
H35B H 0.6309 0.7114 0.3556 0.055 Uiso 1 1 calc R . .
C36 C 0.4410(4) 0.6382(2) 0.3500(2) 0.0570(11) Uani 1 1 d . . .
H36A H 0.4089 0.5871 0.3709 0.086 Uiso 1 1 calc R . .
H36B H 0.4508 0.6364 0.3009 0.086 Uiso 1 1 calc R . .
H36C H 0.3606 0.6768 0.3605 0.086 Uiso 1 1 calc R . .
C37 C 0.7020(5) 0.52620(19) 0.4066(2) 0.0462(9) Uani 1 1 d . . .
H37A H 0.7844 0.4888 0.3938 0.055 Uiso 1 1 calc R . .
H37B H 0.5978 0.5066 0.3933 0.055 Uiso 1 1 calc R . .
C38 C 0.7007(6) 0.5278(3) 0.4830(2) 0.0763(14) Uani 1 1 d . . .
H38A H 0.6179 0.5637 0.4967 0.114 Uiso 1 1 calc R . .
H38B H 0.8047 0.5450 0.4973 0.114 Uiso 1 1 calc R . .
H38C H 0.6787 0.4756 0.5043 0.114 Uiso 1 1 calc R . .
N2 N 0.7935(3) 0.10931(15) 0.30399(15) 0.0381(7) Uani 1 1 d . . .
C41 C 0.9268(5) 0.1673(2) 0.2887(2) 0.0492(10) Uani 1 1 d . . .
H41A H 0.8931 0.2054 0.2516 0.059 Uiso 1 1 calc R . .
H41B H 0.9420 0.1960 0.3291 0.059 Uiso 1 1 calc R . .
C42 C 1.0851(5) 0.1334(3) 0.2688(3) 0.0689(13) Uani 1 1 d . . .
H42A H 1.0764 0.1122 0.2248 0.103 Uiso 1 1 calc R . .
H42B H 1.1153 0.0919 0.3029 0.103 Uiso 1 1 calc R . .
H42C H 1.1663 0.1741 0.2658 0.103 Uiso 1 1 calc R . .
C43 C 0.8369(4) 0.05135(19) 0.36237(18) 0.0415(8) Uani 1 1 d . . .
H43A H 0.7438 0.0176 0.3740 0.050 Uiso 1 1 calc R . .
H43B H 0.9243 0.0180 0.3471 0.050 Uiso 1 1 calc R . .
C44 C 0.8882(5) 0.0863(2) 0.4257(2) 0.0590(11) Uani 1 1 d . . .
H44A H 0.8045 0.1211 0.4405 0.089 Uiso 1 1 calc R . .
H44B H 0.9867 0.1157 0.4161 0.089 Uiso 1 1 calc R . .
H44C H 0.9067 0.0448 0.4614 0.089 Uiso 1 1 calc R . .
C45 C 0.7664(5) 0.0618(2) 0.2453(2) 0.0523(10) Uani 1 1 d . . .
H45A H 0.6796 0.0245 0.2576 0.063 Uiso 1 1 calc R . .
H45B H 0.8642 0.0316 0.2368 0.063 Uiso 1 1 calc R . .
C46 C 0.7235(7) 0.1101(3) 0.1804(3) 0.0915(19) Uani 1 1 d . . .
H46A H 0.8114 0.1454 0.1664 0.137 Uiso 1 1 calc R . .
H46B H 0.6270 0.1404 0.1883 0.137 Uiso 1 1 calc R . .
H46C H 0.7045 0.0757 0.1447 0.137 Uiso 1 1 calc R . .
C47 C 0.6483(5) 0.1558(2) 0.3223(2) 0.0563(11) Uani 1 1 d . . .
H47A H 0.6712 0.1819 0.3635 0.068 Uiso 1 1 calc R . .
H47B H 0.6301 0.1968 0.2853 0.068 Uiso 1 1 calc R . .
C48 C 0.4982(5) 0.1100(3) 0.3346(3) 0.0675(13) Uani 1 1 d . . .
H48A H 0.5155 0.0680 0.3701 0.101 Uiso 1 1 calc R . .
H48B H 0.4683 0.0879 0.2929 0.101 Uiso 1 1 calc R . .
H48C H 0.4127 0.1440 0.3490 0.101 Uiso 1 1 calc R . .

loop_
_atom_site_aniso_label
_atom_site_aniso_U_11
_atom_site_aniso_U_22
_atom_site_aniso_U_33
_atom_site_aniso_U_23
_atom_site_aniso_U_13
_atom_site_aniso_U_12
Mo1 0.03104(16) 0.03014(15) 0.03471(16) 0.00040(12) 0.00426(11) 0.00065(11)
O1 0.0450(15) 0.0386(13) 0.0547(16) 0.0031(12) 0.0063(12) -0.0090(11)
O2 0.0394(15) 0.0489(15) 0.0545(16) -0.0040(13) -0.0041(12) 0.0124(12)
S1 0.0354(5) 0.0532(5) 0.0408(5) -0.0112(4) 0.0045(4) 0.0020(4)
S2 0.0321(5) 0.0427(5) 0.0499(5) -0.0090(4) 0.0103(4) 0.0002(4)
C1 0.0384(19) 0.0346(18) 0.045(2) 0.0022(15) -0.0010(15) -0.0038(15)
C2 0.0344(18) 0.0231(16) 0.054(2) 0.0027(15) -0.0002(15) -0.0041(13)
C3 0.036(2) 0.0256(17) 0.087(3) 0.0001(18) 0.002(2) -0.0022(14)
C4 0.040(2) 0.039(2) 0.097(4) 0.015(2) -0.026(2) -0.0065(17)
C5 0.061(3) 0.068(3) 0.062(3) 0.011(2) -0.022(2) -0.015(2)
C6 0.057(3) 0.066(3) 0.047(2) 0.003(2) -0.0031(19) -0.012(2)
O3 0.0554(17) 0.0552(16) 0.0378(14) -0.0081(12) 0.0041(12) -0.0049(13)
Si1 0.0532(7) 0.0496(6) 0.0384(6) -0.0046(5) -0.0019(5) -0.0031(5)
C7A 0.068(4) 0.074(4) 0.041(3) 0.006(3) 0.006(3) -0.021(4)
C8A 0.077(5) 0.115(7) 0.072(5) 0.006(4) 0.013(4) -0.041(4)
C9A 0.127(8) 0.053(5) 0.080(6) 0.004(4) -0.004(6) -0.014(5)
C10A 0.069(5) 0.072(5) 0.106(6) 0.012(5) -0.026(5) -0.012(4)
C11A 0.050(6) 0.108(8) 0.134(9) 0.036(7) -0.026(6) -0.027(5)
C12A 0.112(11) 0.197(16) 0.147(10) 0.083(11) -0.065(9) -0.041(10)
C13A 0.083(5) 0.070(4) 0.051(4) -0.019(3) 0.012(3) 0.001(4)
C14A 0.102(10) 0.099(9) 0.085(9) -0.023(7) 0.005(6) 0.019(8)
C15A 0.136(9) 0.125(8) 0.049(4) -0.031(4) 0.016(5) -0.004(6)
C7B 0.087(12) 0.077(12) 0.058(10) 0.002(9) 0.008(10) -0.015(9)
C8B 0.20(2) 0.029(10) 0.16(2) -0.002(12) -0.08(2) -0.027(15)
C9B 0.188(17) 0.097(15) 0.070(13) 0.003(11) 0.040(14) 0.074(15)
C10B 0.098(12) 0.098(14) 0.082(12) 0.015(10) -0.050(9) -0.025(11)
C11B 0.078(18) 0.19(3) 0.16(2) 0.04(3) -0.044(14) 0.02(2)
C12B 0.14(3) 0.21(3) 0.115(16) 0.04(2) -0.097(17) -0.04(3)
C13B 0.052(9) 0.089(10) 0.066(9) -0.021(8) 0.023(7) 0.006(8)
C14B 0.078(16) 0.073(11) 0.071(13) -0.047(8) -0.009(10) 0.049(12)
C15B 0.13(2) 0.20(3) 0.076(11) 0.000(14) 0.054(14) 0.06(2)
Mo2 0.02814(15) 0.03166(15) 0.03890(17) -0.00488(12) -0.00254(11) -0.00041(11)
O4 0.0538(17) 0.0417(14) 0.0558(17) -0.0081(12) -0.0059(13) -0.0157(12)
O5 0.0432(15) 0.0484(15) 0.0589(17) -0.0048(13) 0.0043(12) 0.0116(12)
C16 0.0343(18) 0.0278(16) 0.0419(19) -0.0067(14) -0.0046(14) 0.0001(13)
C17 0.0281(16) 0.0249(15) 0.0393(18) -0.0087(13) -0.0025(13) -0.0006(12)
C18 0.0318(18) 0.0350(18) 0.051(2) -0.0096(16) -0.0050(15) 0.0029(14)
C19 0.0340(19) 0.041(2) 0.060(2) -0.0158(18) 0.0079(17) -0.0002(15)
C20 0.048(2) 0.0330(18) 0.046(2) -0.0081(16) 0.0072(17) -0.0041(15)
C21 0.042(2) 0.0355(18) 0.046(2) -0.0037(16) -0.0025(16) -0.0012(15)
S3 0.0321(5) 0.0593(6) 0.0503(6) 0.0130(5) -0.0063(4) 0.0023(4)
S4 0.0306(4) 0.0342(4) 0.0389(5) -0.0006(4) -0.0047(3) 0.0029(3)
O6 0.0424(15) 0.0660(17) 0.0375(14) 0.0001(13) 0.0018(11) 0.0011(13)
Si2 0.0392(6) 0.0701(8) 0.0415(6) -0.0027(5) 0.0050(4) -0.0044(5)
C22A 0.084(15) 0.147(14) 0.077(14) 0.000(11) -0.012(11) -0.007(11)
C23A 0.072(15) 0.193(19) 0.14(2) -0.015(19) -0.043(12) -0.045(16)
C24A 0.055(12) 0.207(19) 0.102(14) 0.000(15) 0.020(10) 0.041(12)
C25A 0.072(7) 0.101(11) 0.060(8) -0.024(8) 0.008(6) -0.024(8)
C26A 0.081(8) 0.116(15) 0.088(12) -0.030(11) 0.013(8) -0.061(10)
C27A 0.128(16) 0.19(2) 0.095(12) -0.090(15) 0.038(12) -0.074(17)
C28A 0.090(13) 0.131(12) 0.088(10) 0.047(8) 0.009(9) 0.036(10)
C29A 0.25(3) 0.084(12) 0.174(17) 0.045(11) 0.149(19) 0.044(16)
C30A 0.11(2) 0.098(13) 0.096(10) 0.022(10) 0.000(9) 0.008(13)
C22B 0.039(8) 0.132(10) 0.053(9) 0.007(7) 0.031(7) 0.006(7)
C23B 0.053(11) 0.163(15) 0.112(13) 0.034(10) -0.028(9) -0.035(10)
C24B 0.086(17) 0.157(12) 0.130(15) -0.019(12) 0.023(13) 0.072(13)
C25B 0.106(11) 0.100(8) 0.052(6) -0.010(6) -0.012(6) -0.021(8)
C27B 0.157(19) 0.145(16) 0.063(7) -0.023(8) -0.001(8) -0.003(12)
C26B 0.23(2) 0.082(11) 0.082(10) -0.022(8) 0.007(14) -0.049(12)
C28B 0.072(7) 0.070(6) 0.063(6) 0.012(5) 0.008(6) 0.001(5)
C29B 0.112(10) 0.090(12) 0.101(10) 0.024(8) 0.032(8) 0.051(9)
C30B 0.114(17) 0.140(17) 0.078(8) 0.063(10) 0.025(9) 0.026(12)
N1 0.0294(15) 0.0252(14) 0.0570(19) -0.0055(13) 0.0050(13) 0.0008(11)
C31 0.033(2) 0.045(2) 0.072(3) -0.0101(19) 0.0031(18) -0.0070(16)
C32 0.035(2) 0.062(3) 0.130(5) -0.014(3) -0.007(3) 0.000(2)
C33 0.059(3) 0.060(3) 0.053(3) -0.012(2) 0.007(2) 0.013(2)
C34 0.098(4) 0.090(4) 0.055(3) 0.007(3) 0.021(3) 0.010(3)
C35 0.0326(19) 0.0317(18) 0.073(3) -0.0075(18) 0.0089(17) 0.0044(14)
C36 0.031(2) 0.047(2) 0.093(3) -0.008(2) 0.001(2) 0.0044(16)
C37 0.040(2) 0.0293(18) 0.069(3) 0.0021(17) -0.0006(18) -0.0044(15)
C38 0.083(4) 0.072(3) 0.070(3) 0.018(3) 0.000(3) -0.015(3)
N2 0.0411(17) 0.0262(14) 0.0478(18) -0.0057(13) -0.0062(13) -0.0029(12)
C41 0.047(2) 0.0323(19) 0.068(3) -0.0030(18) -0.0035(19) -0.0102(16)
C42 0.047(3) 0.062(3) 0.099(4) -0.016(3) 0.010(2) -0.014(2)
C43 0.046(2) 0.0278(17) 0.051(2) -0.0037(15) -0.0067(17) 0.0028(15)
C44 0.067(3) 0.061(3) 0.052(3) -0.015(2) -0.010(2) -0.008(2)
C45 0.061(3) 0.047(2) 0.050(2) -0.0048(18) -0.0152(19) -0.0133(19)
C46 0.109(5) 0.101(4) 0.062(3) 0.018(3) -0.034(3) -0.037(4)
C47 0.047(2) 0.033(2) 0.087(3) 0.004(2) -0.002(2) 0.0076(17)
C48 0.040(2) 0.062(3) 0.098(4) 0.009(3) 0.006(2) 0.003(2)

loop_
_atom_type_symbol
_atom_type_description
_atom_type_scat_dispersion_real
_atom_type_scat_dispersion_imag
_atom_type_scat_source
C C 0.0033 0.0016 'International Tables Vol C Tables 4.2.6.8 and 6.1.1.4'
H H 0.0000 0.0000 'International Tables Vol C Tables 4.2.6.8 and 6.1.1.4'
N N 0.0061 0.0033 'International Tables Vol C Tables 4.2.6.8 and 6.1.1.4'
O O 0.0106 0.0060 'International Tables Vol C Tables 4.2.6.8 and 6.1.1.4'
Si Si 0.0817 0.0704 'International Tables Vol C Tables 4.2.6.8 and 6.1.1.4'
S S 0.1246 0.1234 'International Tables Vol C Tables 4.2.6.8 and 6.1.1.4'
Mo Mo -1.6832 0.6857 'International Tables Vol C Tables 4.2.6.8 and 6.1.1.4'

loop_
_geom_angle_atom_site_label_1
_geom_angle_atom_site_label_2
_geom_angle_atom_site_label_3
_geom_angle
O1 Mo1 O2 109.14(13)
O1 Mo1 O3 104.61(12)
O2 Mo1 O3 100.61(12)
O1 Mo1 S1 99.58(9)
O2 Mo1 S1 84.89(9)
O3 Mo1 S1 151.67(9)
O1 Mo1 S2 112.92(9)
O2 Mo1 S2 136.96(10)
O3 Mo1 S2 77.48(9)
S1 Mo1 S2 79.69(4)
C1 S1 Mo1 108.17(13)
C2 S2 Mo1 107.88(12)
C6 C1 C2 119.4(3)
C6 C1 S1 120.5(3)
C2 C1 S1 120.0(3)
C1 C2 C3 119.1(4)
C1 C2 S2 119.9(3)
C3 C2 S2 121.1(3)
C4 C3 C2 120.8(4)
C5 C4 C3 120.0(4)
C4 C5 C6 120.6(4)
C5 C6 C1 120.1(4)
Si1 O3 Mo1 155.52(17)
O3 Si1 C7A 111.2(2)
O3 Si1 C10B 116.0(6)
C7A Si1 C10B 127.7(6)
O3 Si1 C13A 107.1(2)
C7A Si1 C13A 116.4(3)
C10B Si1 C13A 69.5(9)
O3 Si1 C7B 111.5(6)
C7A Si1 C7B 25.9(5)
C10B Si1 C7B 111.4(8)
C13A Si1 C7B 134.8(6)
O3 Si1 C10A 102.9(3)
C7A Si1 C10A 108.7(3)
C10B Si1 C10A 40.0(8)
C13A Si1 C10A 109.6(4)
C7B Si1 C10A 83.9(5)
O3 Si1 C13B 100.4(4)
C7A Si1 C13B 80.6(6)
C10B Si1 C13B 110.9(10)
C13A Si1 C13B 43.6(6)
C7B Si1 C13B 105.7(7)
C10A Si1 C13B 149.3(6)
C9A C7A C8A 110.7(7)
C9A C7A Si1 113.3(6)
C8A C7A Si1 111.2(5)
C12A C10A C11A 107.1(10)
C12A C10A Si1 114.4(7)
C11A C10A Si1 111.2(7)
C14A C13A C15A 108.4(9)
C14A C13A Si1 114.9(8)
C15A C13A Si1 113.3(5)
C8B C7B C9B 111(2)
C8B C7B Si1 112.5(12)
C9B C7B Si1 107.3(10)
C11B C10B C12B 112(2)
C11B C10B Si1 107(2)
C12B C10B Si1 108.9(15)
C14B C13B C15B 114(2)
C14B C13B Si1 107.2(14)
C15B C13B Si1 116.4(11)
O4 Mo2 O5 108.56(13)
O4 Mo2 O6 104.21(13)
O5 Mo2 O6 101.21(12)
O4 Mo2 S3 97.80(10)
O5 Mo2 S3 85.27(10)
O6 Mo2 S3 153.51(9)
O4 Mo2 S4 117.52(10)
O5 Mo2 S4 132.88(10)
O6 Mo2 S4 77.30(9)
S3 Mo2 S4 79.57(4)
C21 C16 C17 119.4(3)
C21 C16 S3 120.4(3)
C17 C16 S3 119.9(3)
C18 C17 C16 118.9(3)
C18 C17 S4 120.9(3)
C16 C17 S4 120.2(3)
C19 C18 C17 121.3(3)
C18 C19 C20 119.5(4)
C21 C20 C19 120.0(4)
C20 C21 C16 121.0(3)
C16 S3 Mo2 109.59(12)
C17 S4 Mo2 109.56(11)
Si2 O6 Mo2 156.66(17)
O6 Si2 C28A 108.8(6)
O6 Si2 C22B 108.8(7)
C28A Si2 C22B 121.6(10)
O6 Si2 C22A 111.4(10)
C28A Si2 C22A 116.6(12)
C22B Si2 C22A 5.0(17)
O6 Si2 C25B 111.8(4)
C28A Si2 C25B 87.3(7)
C22B Si2 C25B 117.1(9)
C22A Si2 C25B 118.7(11)
O6 Si2 C28B 104.5(4)
C28A Si2 C28B 21.1(6)
C22B Si2 C28B 105.9(8)
C22A Si2 C28B 101.0(11)
C25B Si2 C28B 107.8(6)
O6 Si2 C25A 104.0(5)
C28A Si2 C25A 112.7(8)
C22B Si2 C25A 99.5(8)
C22A Si2 C25A 102.7(10)
C25B Si2 C25A 25.5(4)
C28B Si2 C25A 132.7(7)
C23A C22A C24A 110.4(19)
C23A C22A Si2 107(2)
C24A C22A Si2 117.6(18)
C27A C25A C26A 108.0(16)
C27A C25A Si2 114.2(13)
C26A C25A Si2 110.9(10)
C29A C28A C30A 107.2(19)
C29A C28A Si2 109.4(13)
C30A C28A Si2 121.8(17)
C23B C22B C24B 113.6(15)
C23B C22B Si2 113.0(15)
C24B C22B Si2 108.2(13)
C26B C25B C27B 115.1(17)
C26B C25B Si2 112.8(11)
C27B C25B Si2 115.6(14)
C29B C28B C30B 112.6(17)
C29B C28B Si2 110.5(9)
C30B C28B Si2 106.9(14)
C37 N1 C33 106.8(3)
C37 N1 C31 110.3(3)
C33 N1 C31 111.4(3)
C37 N1 C35 111.1(3)
C33 N1 C35 110.8(3)
C31 N1 C35 106.4(3)
C32 C31 N1 114.3(3)
N1 C33 C34 114.0(4)
C36 C35 N1 114.8(3)
N1 C37 C38 115.4(3)
C45 N2 C47 112.8(3)
C45 N2 C43 105.4(2)
C47 N2 C43 110.5(3)
C45 N2 C41 111.5(3)
C47 N2 C41 106.3(3)
C43 N2 C41 110.4(3)
C42 C41 N2 115.6(3)
C44 C43 N2 115.3(3)
N2 C45 C46 113.7(3)
C48 C47 N2 115.2(3)

loop_
_geom_bond_atom_site_label_1
_geom_bond_atom_site_label_2
_geom_bond_distance
Mo1 O1 1.697(2)
Mo1 O2 1.705(2)
Mo1 O3 1.892(2)
Mo1 S1 2.4376(12)
Mo1 S2 2.4639(11)
S1 C1 1.751(4)
S2 C2 1.753(4)
C1 C6 1.390(5)
C1 C2 1.391(5)
C2 C3 1.395(5)
C3 C4 1.368(6)
C4 C5 1.368(7)
C5 C6 1.378(6)
O3 Si1 1.621(3)
Si1 C7A 1.843(6)
Si1 C10B 1.845(9)
Si1 C13A 1.866(5)
Si1 C7B 1.885(9)
Si1 C10A 1.889(6)
Si1 C13B 1.918(8)
C7A C9A 1.517(8)
C7A C8A 1.524(7)
C10A C12A 1.518(8)
C10A C11A 1.540(9)
C13A C14A 1.531(9)
C13A C15A 1.537(7)
C7B C8B 1.536(10)
C7B C9B 1.550(10)
C10B C11B 1.537(10)
C10B C12B 1.542(10)
C13B C14B 1.542(10)
C13B C15B 1.544(9)
Mo2 O4 1.696(2)
Mo2 O5 1.700(2)
Mo2 O6 1.897(3)
Mo2 S3 2.4602(13)
Mo2 S4 2.4617(10)
C16 C21 1.390(5)
C16 C17 1.394(4)
C16 S3 1.747(3)
C17 C18 1.384(5)
C17 S4 1.751(3)
C18 C19 1.372(5)
C19 C20 1.389(5)
C20 C21 1.361(5)
O6 Si2 1.628(3)
Si2 C28A 1.862(9)
Si2 C22B 1.866(7)
Si2 C22A 1.868(9)
Si2 C25B 1.869(8)
Si2 C28B 1.885(8)
Si2 C25A 1.888(8)
C22A C23A 1.533(9)
C22A C24A 1.543(9)
C25A C27A 1.526(9)
C25A C26A 1.544(9)
C28A C29A 1.537(10)
C28A C30A 1.547(10)
C22B C23B 1.534(9)
C22B C24B 1.549(9)
C25B C26B 1.526(9)
C25B C27B 1.530(9)
C28B C29B 1.544(9)
C28B C30B 1.552(9)
N1 C37 1.506(4)
N1 C33 1.507(5)
N1 C31 1.509(4)
N1 C35 1.515(4)
C31 C32 1.505(5)
C33 C34 1.512(6)
C35 C36 1.511(5)
C37 C38 1.519(6)
N2 C45 1.504(5)
N2 C47 1.512(5)
N2 C43 1.516(4)
N2 C41 1.517(5)
C41 C42 1.509(6)
C43 C44 1.513(5)
C45 C46 1.524(6)
C47 C48 1.498(6)

loop_
_geom_torsion_atom_site_label_1
_geom_torsion_atom_site_label_2
_geom_torsion_atom_site_label_3
_geom_torsion_atom_site_label_4
_geom_torsion
O1 Mo1 S1 C1 93.85(16)
O2 Mo1 S1 C1 -157.56(16)
O3 Mo1 S1 C1 -54.6(2)
S2 Mo1 S1 C1 -17.91(13)
O1 Mo1 S2 C2 -79.92(15)
O2 Mo1 S2 C2 87.10(18)
O3 Mo1 S2 C2 179.31(14)
S1 Mo1 S2 C2 16.20(11)
Mo1 S1 C1 C6 -164.3(3)
Mo1 S1 C1 C2 18.3(3)
C6 C1 C2 C3 -1.6(5)
S1 C1 C2 C3 175.8(3)
C6 C1 C2 S2 178.3(3)
S1 C1 C2 S2 -4.2(4)
Mo1 S2 C2 C1 -11.9(3)
Mo1 S2 C2 C3 168.1(2)
C1 C2 C3 C4 1.9(5)
S2 C2 C3 C4 -178.1(3)
C2 C3 C4 C5 -0.8(6)
C3 C4 C5 C6 -0.5(6)
C4 C5 C6 C1 0.7(6)
C2 C1 C6 C5 0.4(6)
S1 C1 C6 C5 -177.1(3)
O1 Mo1 O3 Si1 127.1(4)
O2 Mo1 O3 Si1 14.0(4)
S1 Mo1 O3 Si1 -85.1(5)
S2 Mo1 O3 Si1 -122.1(4)
Mo1 O3 Si1 C7A 64.4(5)
Mo1 O3 Si1 C10B -92.2(10)
Mo1 O3 Si1 C13A -167.3(5)
Mo1 O3 Si1 C7B 36.6(7)
Mo1 O3 Si1 C10A -51.9(5)
Mo1 O3 Si1 C13B 148.3(7)
O3 Si1 C7A C9A -52.6(7)
C10B Si1 C7A C9A 100.7(13)
C13A Si1 C7A C9A -175.6(6)
C7B Si1 C7A C9A 43.1(15)
C10A Si1 C7A C9A 60.1(7)
C13B Si1 C7A C9A -150.1(8)
O3 Si1 C7A C8A 72.9(5)
C10B Si1 C7A C8A -133.9(12)
C13A Si1 C7A C8A -50.2(6)
C7B Si1 C7A C8A 168.6(18)
C10A Si1 C7A C8A -174.5(5)
C13B Si1 C7A C8A -24.7(7)
O3 Si1 C10A C12A -173.4(9)
C7A Si1 C10A C12A 68.5(9)
C10B Si1 C10A C12A -58.3(13)
C13A Si1 C10A C12A -59.8(9)
C7B Si1 C10A C12A 75.9(11)
C13B Si1 C10A C12A -35.0(14)
O3 Si1 C10A C11A -51.9(9)
C7A Si1 C10A C11A -169.9(8)
C10B Si1 C10A C11A 63.3(13)
C13A Si1 C10A C11A 61.8(9)
C7B Si1 C10A C11A -162.6(10)
C13B Si1 C10A C11A 86.6(13)
O3 Si1 C13A C14A -42.1(8)
C7A Si1 C13A C14A 83.1(9)
C10B Si1 C13A C14A -154.1(10)
C7B Si1 C13A C14A 105.7(11)
C10A Si1 C13A C14A -153.0(8)
C13B Si1 C13A C14A 45.0(11)
O3 Si1 C13A C15A -167.4(6)
C7A Si1 C13A C15A -42.2(7)
C10B Si1 C13A C15A 80.6(8)
C7B Si1 C13A C15A -19.6(11)
C10A Si1 C13A C15A 81.7(7)
C13B Si1 C13A C15A -80.3(9)
O3 Si1 C7B C8B 50(2)
C7A Si1 C7B C8B -45.1(18)
C10B Si1 C7B C8B -179(2)
C13A Si1 C7B C8B -97(2)
C10A Si1 C7B C8B 151(2)
C13B Si1 C7B C8B -59(2)
O3 Si1 C7B C9B -73.1(13)
C7A Si1 C7B C9B -168(3)
C10B Si1 C7B C9B 58.2(16)
C13A Si1 C7B C9B 140.1(12)
C10A Si1 C7B C9B 28.4(13)
C13B Si1 C7B C9B 178.7(13)
O3 Si1 C10B C11B 44(2)
C7A Si1 C10B C11B -109(2)
C13A Si1 C10B C11B 143(2)
C7B Si1 C10B C11B -85(2)
C10A Si1 C10B C11B -35.2(19)
C13B Si1 C10B C11B 157(2)
O3 Si1 C10B C12B 164.7(19)
C7A Si1 C10B C12B 12(3)
C13A Si1 C10B C12B -96(2)
C7B Si1 C10B C12B 36(2)
C10A Si1 C10B C12B 86(2)
C13B Si1 C10B C12B -82(2)
O3 Si1 C13B C14B 50.5(17)
C7A Si1 C13B C14B 160.5(18)
C10B Si1 C13B C14B -72.6(18)
C13A Si1 C13B C14B -53.5(17)
C7B Si1 C13B C14B 166.5(18)
C10A Si1 C13B C14B -88.4(19)
O3 Si1 C13B C15B 178.9(17)
C7A Si1 C13B C15B -71.1(18)
C10B Si1 C13B C15B 56(2)
C13A Si1 C13B C15B 74.9(18)
C7B Si1 C13B C15B -65.1(19)
C10A Si1 C13B C15B 40(2)
C21 C16 C17 C18 1.0(5)
S3 C16 C17 C18 -172.3(2)
C21 C16 C17 S4 178.9(2)
S3 C16 C17 S4 5.5(4)
C16 C17 C18 C19 -0.2(5)
S4 C17 C18 C19 -178.1(3)
C17 C18 C19 C20 -0.6(5)
C18 C19 C20 C21 0.7(5)
C19 C20 C21 C16 0.1(5)
C17 C16 C21 C20 -0.9(5)
S3 C16 C21 C20 172.4(3)
C21 C16 S3 Mo2 175.4(2)
C17 C16 S3 Mo2 -11.4(3)
O4 Mo2 S3 C16 -107.34(15)
O5 Mo2 S3 C16 144.54(15)
O6 Mo2 S3 C16 38.8(2)
S4 Mo2 S3 C16 9.34(12)
C18 C17 S4 Mo2 -179.0(2)
C16 C17 S4 Mo2 3.2(3)
O4 Mo2 S4 C17 86.36(15)
O5 Mo2 S4 C17 -80.49(17)
O6 Mo2 S4 C17 -174.08(14)
S3 Mo2 S4 C17 -7.07(11)
O4 Mo2 O6 Si2 -94.5(5)
O5 Mo2 O6 Si2 18.2(5)
S3 Mo2 O6 Si2 120.2(4)
S4 Mo2 O6 Si2 150.0(5)
Mo2 O6 Si2 C28A 160.6(9)
Mo2 O6 Si2 C22B 26.3(9)
Mo2 O6 Si2 C22A 30.8(12)
Mo2 O6 Si2 C25B -104.6(8)
Mo2 O6 Si2 C28B 139.0(6)
Mo2 O6 Si2 C25A -79.1(7)
O6 Si2 C22A C23A 67(2)
C28A Si2 C22A C23A -59(2)
C22B Si2 C22A C23A 126(19)
C25B Si2 C22A C23A -161.2(17)
C28B Si2 C22A C23A -44(2)
C25A Si2 C22A C23A 177.6(19)
O6 Si2 C22A C24A -58(3)
C28A Si2 C22A C24A 177(2)
C22B Si2 C22A C24A 2(17)
C25B Si2 C22A C24A 74(2)
C28B Si2 C22A C24A -168(2)
C25A Si2 C22A C24A 53(2)
O6 Si2 C25A C27A 174.6(13)
C28A Si2 C25A C27A -67.8(16)
C22B Si2 C25A C27A 62.4(16)
C22A Si2 C25A C27A 58.5(18)
C25B Si2 C25A C27A -74(2)
C28B Si2 C25A C27A -59.8(15)
O6 Si2 C25A C26A -63.2(16)
C28A Si2 C25A C26A 54.4(19)
C22B Si2 C25A C26A -175.4(16)
C22A Si2 C25A C26A -179.3(18)
C25B Si2 C25A C26A 48.3(15)
C28B Si2 C25A C26A 62.4(17)
O6 Si2 C28A C29A -31(2)
C22B Si2 C28A C29A 96(2)
C22A Si2 C28A C29A 95(2)
C25B Si2 C28A C29A -144(2)
C28B Si2 C28A C29A 50.3(19)
C25A Si2 C28A C29A -146.1(16)
O6 Si2 C28A C30A -157(2)
C22B Si2 C28A C30A -30(2)
C22A Si2 C28A C30A -31(2)
C25B Si2 C28A C30A 90(2)
C28B Si2 C28A C30A -76(3)
C25A Si2 C28A C30A 88(2)
O6 Si2 C22B C23B 56.8(16)
C28A Si2 C22B C23B -70.6(18)
C22A Si2 C22B C23B -65(18)
C25B Si2 C22B C23B -175.3(14)
C28B Si2 C22B C23B -55.1(16)
C25A Si2 C22B C23B 165.2(15)
O6 Si2 C22B C24B -69.9(18)
C28A Si2 C22B C24B 162.7(16)
C22A Si2 C22B C24B 168(19)
C25B Si2 C22B C24B 58.0(17)
C28B Si2 C22B C24B 178.3(17)
C25A Si2 C22B C24B 38.5(18)
O6 Si2 C25B C26B 31(2)
C28A Si2 C25B C26B 140(2)
C22B Si2 C25B C26B -95.8(19)
C22A Si2 C25B C26B -101(2)
C28B Si2 C25B C26B 144.9(17)
C25A Si2 C25B C26B -45.9(15)
O6 Si2 C25B C27B 165.9(11)
C28A Si2 C25B C27B -85.0(14)
C22B Si2 C25B C27B 39.4(16)
C22A Si2 C25B C27B 34.1(18)
C28B Si2 C25B C27B -79.8(14)
C25A Si2 C25B C27B 89(2)
O6 Si2 C28B C29B 55.8(13)
C28A Si2 C28B C29B -49(2)
C22B Si2 C28B C29B 170.5(13)
C22A Si2 C28B C29B 171.4(15)
C25B Si2 C28B C29B -63.3(15)
C25A Si2 C28B C29B -69.6(14)
O6 Si2 C28B C30B 178.6(15)
C28A Si2 C28B C30B 74(3)
C22B Si2 C28B C30B -66.7(17)
C22A Si2 C28B C30B -65.7(18)
C25B Si2 C28B C30B 59.5(16)
C25A Si2 C28B C30B 53.2(17)
C37 N1 C31 C32 58.8(5)
C33 N1 C31 C32 -59.6(5)
C35 N1 C31 C32 179.5(4)
C37 N1 C33 C34 -179.9(4)
C31 N1 C33 C34 -59.3(5)
C35 N1 C33 C34 58.9(5)
C37 N1 C35 C36 -65.6(4)
C33 N1 C35 C36 52.9(4)
C31 N1 C35 C36 174.2(3)
C33 N1 C37 C38 173.5(4)
C31 N1 C37 C38 52.2(4)
C35 N1 C37 C38 -65.6(4)
C45 N2 C41 C42 -56.6(4)
C47 N2 C41 C42 -179.8(4)
C43 N2 C41 C42 60.3(4)
C45 N2 C43 C44 173.3(3)
C47 N2 C43 C44 -64.5(4)
C41 N2 C43 C44 52.8(4)
C47 N2 C45 C46 60.3(5)
C43 N2 C45 C46 -179.1(4)
C41 N2 C45 C46 -59.2(5)
C45 N2 C47 C48 53.3(5)
C43 N2 C47 C48 -64.4(4)
C41 N2 C47 C48 175.8(4)
